data_2235056
loop_
_publ_author_name
'Zhong, Yan'
'Wu, Bin'

_publ_section_title
;
 (<i>E</i>)-3-(2-Ethoxyphenyl)-1-{4-[(2-fluorophenyl)(4-fluorophenyl)methyl]piperazin-1-yl}prop-2-en-1-one
;
_journal_coeditor_code HB6812
_journal_issue 6
_journal_name_full 'Acta Crystallographica Section E'
_journal_page_first o1975
_journal_paper_doi 10.1107/S1600536812024130
_journal_volume 68
_journal_year 2012
_chemical_formula_iupac 'C28 H28 F2 N2 O2'
_chemical_formula_moiety 'C28 H28 F2 N2 O2'
_chemical_formula_sum 'C28 H28 F2 N2 O2'
_chemical_formula_weight 462.52
_chemical_name_systematic
;
(<i>E</i>)-3-(2-Ethoxyphenyl)-1-{4-[(2-fluorophenyl)(4-
fluorophenyl)methyl]piperazin-1-yl}prop-2-en-1-one
;
_space_group_IT_number 19
_symmetry_cell_setting orthorhombic
_symmetry_space_group_name_Hall 'P 2ac 2ab'
_symmetry_space_group_name_H-M 'P 21 21 21'
_atom_sites_solution_hydrogens geom
_atom_sites_solution_primary direct
_atom_sites_solution_secondary difmap
_audit_creation_method SHELXL-97
_cell_angle_alpha 90.00
_cell_angle_beta 90.00
_cell_angle_gamma 90.00
_cell_formula_units_Z 4
_cell_length_a 8.8550(18)
_cell_length_b 12.827(3)
_cell_length_c 22.432(5)
_cell_measurement_reflns_used 25
_cell_measurement_temperature 293(2)
_cell_measurement_theta_max 13
_cell_measurement_theta_min 9
_cell_volume 2547.9(10)
_computing_cell_refinement 'CAD-4 EXPRESS (Enraf--Nonius, 1989)'
_computing_data_collection 'CAD-4 EXPRESS (Enraf--Nonius, 1989)'
_computing_data_reduction 'XCAD4 (Harms & Wocadlo, 1995)'
_computing_molecular_graphics 'SHELXTL (Sheldrick, 2008)'
_computing_publication_material 'SHELXL97 (Sheldrick, 2008)'
_computing_structure_refinement 'SHELXL97 (Sheldrick, 2008)'
_computing_structure_solution 'SHELXS97 (Sheldrick, 2008)'
_diffrn_ambient_temperature 293(2)
_diffrn_measured_fraction_theta_full 0.993
_diffrn_measured_fraction_theta_max 0.993
_diffrn_measurement_device_type 'Enraf--Nonius CAD-4'
_diffrn_measurement_method \w/2\q
_diffrn_radiation_monochromator graphite
_diffrn_radiation_source 'fine-focus sealed tube'
_diffrn_radiation_type MoK\a
_diffrn_radiation_wavelength 0.71073
_diffrn_reflns_av_R_equivalents 0.0921
_diffrn_reflns_av_sigmaI/netI 0.0791
_diffrn_reflns_limit_h_max 10
_diffrn_reflns_limit_h_min 0
_diffrn_reflns_limit_k_max 15
_diffrn_reflns_limit_k_min 0
_diffrn_reflns_limit_l_max 27
_diffrn_reflns_limit_l_min -27
_diffrn_reflns_number 5217
_diffrn_reflns_theta_full 25.47
_diffrn_reflns_theta_max 25.47
_diffrn_reflns_theta_min 1.82
_diffrn_standards_decay_% 1
_diffrn_standards_interval_count 200
_diffrn_standards_interval_time 120
_diffrn_standards_number 3
_exptl_absorpt_coefficient_mu 0.086
_exptl_absorpt_correction_T_max 0.9915
_exptl_absorpt_correction_T_min 0.9747
_exptl_absorpt_correction_type psi-scan
_exptl_absorpt_process_details '(North <i>et al.</i>, 1968)'
_exptl_crystal_colour colorless
_exptl_crystal_density_diffrn 1.206
_exptl_crystal_density_method 'not measured'
_exptl_crystal_description block
_exptl_crystal_F_000 976
_exptl_crystal_size_max 0.30
_exptl_crystal_size_mid 0.20
_exptl_crystal_size_min 0.10
_refine_diff_density_max 0.225
_refine_diff_density_min -0.122
_refine_ls_extinction_method none
_refine_ls_goodness_of_fit_ref 1.003
_refine_ls_hydrogen_treatment constr
_refine_ls_matrix_type full
_refine_ls_number_parameters 307
_refine_ls_number_reflns 2677
_refine_ls_number_restraints 1
_refine_ls_restrained_S_all 1.004
_refine_ls_R_factor_all 0.1271
_refine_ls_R_factor_gt 0.0634
_refine_ls_shift/su_max 0.000
_refine_ls_shift/su_mean 0.000
_refine_ls_structure_factor_coef Fsqd
_refine_ls_weighting_details 'calc w=1/[\s^2^(Fo^2^)+(0.0630P)^2^] where P=(Fo^2^+2Fc^2^)/3'
_refine_ls_weighting_scheme calc
_refine_ls_wR_factor_gt 0.1340
_refine_ls_wR_factor_ref 0.1598
_reflns_number_gt 1328
_reflns_number_total 2677
_reflns_threshold_expression I>2\s(I)
_cod_data_source_file hb6812.cif
_cod_data_source_block I
_cod_original_cell_volume 2547.9(9)
_cod_database_code 2235056
_cod_database_fobs_code 2235056

loop_
_symmetry_equiv_pos_as_xyz
'x, y, z'
'-x+1/2, -y, z+1/2'
'x+1/2, -y+1/2, -z'
'-x, y+1/2, -z+1/2'

loop_
_atom_site_type_symbol
_atom_site_label
_atom_site_fract_x
_atom_site_fract_y
_atom_site_fract_z
_atom_site_U_iso_or_equiv
_atom_site_adp_type
_atom_site_calc_flag
_atom_site_refinement_flags
_atom_site_occupancy
_atom_site_symmetry_multiplicity
O O1 0.7258(5) 0.3977(2) 0.63108(15) 0.0891(11) Uani d . 1 1
N N1 0.7411(6) 0.0370(2) 0.69576(16) 0.0739(10) Uani d . 1 1
F F1 1.0297(5) -0.2050(3) 0.6989(2) 0.1490(16) Uani d U 1 1
C C1 0.8192(7) -0.0465(4) 0.7234(2) 0.0846(16) Uani d . 1 1
H H1A 0.9274 -0.0383 0.7154 0.102 Uiso calc R 1 1
O O2 0.7460(6) 0.6004(3) 0.46140(16) 0.1160(13) Uani d . 1 1
F F2 0.7518(6) -0.0447(3) 0.97218(14) 0.1447(15) Uani d . 1 1
N N2 0.6907(7) 0.2261(3) 0.63068(19) 0.113(2) Uani d . 1 1
C C2 0.7675(8) -0.1522(3) 0.6976(2) 0.0780(15) Uani d . 1 1
C C3 0.6258(10) -0.1824(6) 0.6896(3) 0.109(2) Uani d . 1 1
H H3A 0.5466 -0.1367 0.6972 0.131 Uiso calc R 1 1
C C4 0.5969(12) -0.2819(9) 0.6698(3) 0.140(3) Uani d . 1 1
H H4A 0.4976 -0.3038 0.6647 0.168 Uiso calc R 1 1
C C5 0.7119(15) -0.3482(4) 0.6578(3) 0.132(4) Uani d . 1 1
H H5A 0.6893 -0.4150 0.6443 0.159 Uiso calc R 1 1
C C6 0.8589(12) -0.3209(8) 0.6649(4) 0.146(4) Uani d . 1 1
H H6A 0.9384 -0.3656 0.6559 0.175 Uiso calc R 1 1
C C7 0.8803(9) -0.2219(7) 0.6862(3) 0.105(2) Uani d U 1 1
C C8 0.7955(9) -0.0479(4) 0.7912(3) 0.0894(18) Uani d . 1 1
C C9 0.9141(8) -0.0567(5) 0.8273(4) 0.105(2) Uani d . 1 1
H H9A 1.0092 -0.0654 0.8104 0.126 Uiso calc R 1 1
C C10 0.9031(10) -0.0537(6) 0.8849(4) 0.111(2) Uani d . 1 1
H H10A 0.9901 -0.0560 0.9081 0.133 Uiso calc R 1 1
C C11 0.7695(11) -0.0476(4) 0.9110(3) 0.0878(16) Uani d . 1 1
C C12 0.6397(8) -0.0441(5) 0.8813(3) 0.1040(19) Uani d . 1 1
H H12A 0.5471 -0.0432 0.9008 0.125 Uiso calc R 1 1
C C13 0.6508(8) -0.0417(5) 0.8162(3) 0.0949(18) Uani d . 1 1
H H13A 0.5652 -0.0363 0.7924 0.114 Uiso calc R 1 1
C C14 0.7528(7) 0.0413(3) 0.6316(2) 0.0761(13) Uani d . 1 1
H H14A 0.7235 -0.0256 0.6152 0.091 Uiso calc R 1 1
H H14B 0.8574 0.0536 0.6208 0.091 Uiso calc R 1 1
C C15 0.6571(8) 0.1243(4) 0.6045(2) 0.101(2) Uani d . 1 1
H H15A 0.6751 0.1268 0.5618 0.121 Uiso calc R 1 1
H H15B 0.5514 0.1077 0.6108 0.121 Uiso calc R 1 1
C C16 0.6743(8) 0.2221(4) 0.6953(2) 0.106(2) Uani d . 1 1
H H16A 0.7091 0.2873 0.7124 0.127 Uiso calc R 1 1
H H16B 0.5684 0.2140 0.7053 0.127 Uiso calc R 1 1
C C17 0.7575(8) 0.1385(3) 0.7205(2) 0.0914(17) Uani d . 1 1
H H17A 0.7310 0.1344 0.7624 0.110 Uiso calc R 1 1
H H17B 0.8637 0.1568 0.7184 0.110 Uiso calc R 1 1
C C18 0.7198(8) 0.3163(4) 0.6033(2) 0.0939(19) Uani d . 1 1
C C19 0.7188(7) 0.3198(4) 0.5371(2) 0.0975(19) Uani d . 1 1
H H19A 0.7115 0.2575 0.5160 0.117 Uiso calc R 1 1
C C20 0.7279(7) 0.4064(3) 0.5076(2) 0.0801(14) Uani d . 1 1
H H20A 0.7312 0.4669 0.5304 0.096 Uiso calc R 1 1
C C21 0.7336(6) 0.4210(3) 0.4434(2) 0.0707(12) Uani d . 1 1
C C22 0.7270(9) 0.3415(4) 0.4028(2) 0.102(2) Uani d . 1 1
H H22A 0.7167 0.2738 0.4170 0.123 Uiso calc R 1 1
C C23 0.7348(8) 0.3568(5) 0.3411(3) 0.1042(17) Uani d . 1 1
H H23A 0.7331 0.3005 0.3150 0.125 Uiso calc R 1 1
C C24 0.7448(7) 0.4536(5) 0.3208(2) 0.0986(17) Uani d . 1 1
H H24A 0.7495 0.4650 0.2799 0.118 Uiso calc R 1 1
C C25 0.7485(7) 0.5382(4) 0.3591(2) 0.0975(16) Uani d . 1 1
H H25A 0.7540 0.6055 0.3438 0.117 Uiso calc R 1 1
C C26 0.7439(7) 0.5228(4) 0.4206(2) 0.0794(13) Uani d . 1 1
C C27 0.7553(18) 0.7032(5) 0.4448(3) 0.213(5) Uani d . 1 1
H H27A 0.6688 0.7217 0.4205 0.255 Uiso calc R 1 1
H H27B 0.8461 0.7145 0.4214 0.255 Uiso calc R 1 1
C C28 0.759(2) 0.7692(5) 0.4994(5) 0.269(8) Uani d . 1 1
H H28A 0.7702 0.8410 0.4882 0.403 Uiso calc R 1 1
H H28B 0.8428 0.7487 0.5239 0.403 Uiso calc R 1 1
H H28C 0.6667 0.7603 0.5212 0.403 Uiso calc R 1 1

loop_
_atom_site_aniso_label
_atom_site_aniso_U_11
_atom_site_aniso_U_22
_atom_site_aniso_U_33
_atom_site_aniso_U_12
_atom_site_aniso_U_13
_atom_site_aniso_U_23
O1 0.134(3) 0.0448(16) 0.088(2) -0.009(2) -0.015(3) 0.0009(17)
N1 0.129(3) 0.0314(16) 0.061(2) 0.001(3) -0.015(3) 0.0062(15)
F1 0.148(3) 0.102(3) 0.197(4) 0.038(3) 0.015(3) 0.023(3)
C1 0.126(4) 0.059(3) 0.069(3) 0.017(3) 0.009(3) -0.001(3)
O2 0.209(4) 0.0492(18) 0.090(2) 0.002(3) 0.014(4) 0.0069(18)
F2 0.249(4) 0.117(2) 0.068(2) 0.020(4) -0.015(3) 0.0211(18)
N2 0.238(6) 0.0337(19) 0.067(3) 0.002(3) -0.012(3) 0.0035(19)
C2 0.127(5) 0.042(2) 0.065(3) 0.003(4) 0.000(4) 0.004(2)
C3 0.145(6) 0.099(5) 0.083(4) 0.012(5) 0.009(5) -0.019(4)
C4 0.189(8) 0.134(8) 0.098(6) -0.044(7) -0.042(5) 0.021(6)
C5 0.288(13) 0.036(3) 0.072(4) 0.000(6) -0.044(7) 0.007(3)
C6 0.217(10) 0.113(7) 0.108(6) 0.111(7) -0.026(7) -0.020(5)
C7 0.127(5) 0.120(6) 0.068(4) 0.027(5) 0.016(4) 0.018(4)
C8 0.152(6) 0.041(2) 0.075(4) 0.015(3) 0.004(4) 0.011(2)
C9 0.119(5) 0.071(4) 0.124(7) -0.006(4) -0.011(5) -0.008(4)
C10 0.152(7) 0.094(5) 0.088(5) -0.003(5) -0.026(5) -0.015(4)
C11 0.131(5) 0.057(3) 0.076(4) 0.007(4) -0.019(5) 0.013(3)
C12 0.121(5) 0.080(4) 0.110(6) 0.007(4) -0.006(5) 0.008(4)
C13 0.129(5) 0.068(3) 0.087(5) 0.028(4) -0.029(4) 0.002(4)
C14 0.124(4) 0.040(2) 0.064(3) 0.016(3) 0.010(3) -0.001(2)
C15 0.176(6) 0.061(3) 0.066(3) -0.004(4) -0.013(3) 0.002(3)
C16 0.211(7) 0.055(3) 0.050(3) 0.017(4) -0.006(4) -0.001(3)
C17 0.163(5) 0.045(2) 0.066(3) -0.042(4) -0.015(4) -0.001(2)
C18 0.172(6) 0.041(2) 0.069(3) 0.016(4) -0.025(4) -0.002(2)
C19 0.173(6) 0.047(2) 0.073(3) 0.001(4) 0.010(4) 0.001(2)
C20 0.120(4) 0.047(2) 0.073(3) 0.000(3) -0.001(3) 0.010(2)
C21 0.089(3) 0.056(3) 0.067(3) -0.007(3) -0.003(3) 0.007(2)
C22 0.162(6) 0.062(3) 0.083(4) -0.001(4) -0.038(5) -0.002(3)
C23 0.135(5) 0.084(4) 0.094(4) 0.002(4) 0.001(5) -0.008(3)
C24 0.121(4) 0.095(4) 0.080(3) 0.027(5) 0.011(4) -0.006(3)
C25 0.136(4) 0.078(3) 0.078(3) 0.006(5) 0.015(4) 0.025(3)
C26 0.106(4) 0.060(3) 0.072(3) 0.007(4) 0.001(4) 0.009(2)
C27 0.456(17) 0.060(4) 0.122(6) -0.052(9) -0.010(10) 0.022(4)
C28 0.60(2) 0.067(4) 0.137(7) -0.016(10) -0.001(13) -0.008(5)

loop_
_atom_type_symbol
_atom_type_description
_atom_type_scat_dispersion_real
_atom_type_scat_dispersion_imag
_atom_type_scat_source
C C 0.0033 0.0000 'International Tables Vol C Tables 4.2.6.8 and 6.1.1.4'
H H 0.0000 0.0000 'International Tables Vol C Tables 4.2.6.8 and 6.1.1.4'
N N 0.0061 0.0000 'International Tables Vol C Tables 4.2.6.8 and 6.1.1.4'
O O 0.0106 0.0000 'International Tables Vol C Tables 4.2.6.8 and 6.1.1.4'
F F 0.0171 0.0000 'International Tables Vol C Tables 4.2.6.8 and 6.1.1.4'

loop_
_geom_angle_atom_site_label_1
_geom_angle_atom_site_label_2
_geom_angle_atom_site_label_3
_geom_angle
C1 N1 C17 118.1(4)
C1 N1 C14 115.4(4)
C17 N1 C14 110.2(3)
N1 C1 C8 112.0(4)
N1 C1 C2 110.8(4)
C8 C1 C2 108.7(4)
N1 C1 H1A 108.4
C8 C1 H1A 108.4
C2 C1 H1A 108.4
C26 O2 C27 121.6(5)
C18 N2 C16 120.4(4)
C18 N2 C15 129.0(4)
C16 N2 C15 110.4(4)
C3 C2 C7 118.5(6)
C3 C2 C1 126.0(6)
C7 C2 C1 115.3(6)
C2 C3 C4 119.4(7)
C2 C3 H3A 120.3
C4 C3 H3A 120.3
C5 C4 C3 120.5(9)
C5 C4 H4A 119.7
C3 C4 H4A 119.7
C4 C5 C6 122.4(8)
C4 C5 H5A 118.8
C6 C5 H5A 118.8
C5 C6 C7 114.4(7)
C5 C6 H6A 122.8
C7 C6 H6A 122.8
C2 C7 C6 124.8(8)
C2 C7 F1 124.3(7)
C6 C7 F1 110.7(8)
C9 C8 C13 118.9(6)
C9 C8 C1 119.7(7)
C13 C8 C1 121.4(6)
C10 C9 C8 123.0(7)
C10 C9 H9A 118.5
C8 C9 H9A 118.5
C9 C10 C11 120.7(7)
C9 C10 H10A 119.7
C11 C10 H10A 119.7
C10 C11 C12 123.6(6)
C10 C11 F2 122.9(7)
C12 C11 F2 113.5(8)
C11 C12 C13 116.3(6)
C11 C12 H12A 121.9
C13 C12 H12A 121.9
C8 C13 C12 117.4(6)
C8 C13 H13A 121.3
C12 C13 H13A 121.3
N1 C14 C15 113.2(4)
N1 C14 H14A 108.9
C15 C14 H14A 108.9
N1 C14 H14B 108.9
C15 C14 H14B 108.9
H14A C14 H14B 107.8
N2 C15 C14 110.9(5)
N2 C15 H15A 109.5
C14 C15 H15A 109.5
N2 C15 H15B 109.5
C14 C15 H15B 109.5
H15A C15 H15B 108.0
C17 C16 N2 111.8(5)
C17 C16 H16A 109.3
N2 C16 H16A 109.3
C17 C16 H16B 109.3
N2 C16 H16B 109.3
H16A C16 H16B 107.9
C16 C17 N1 118.9(5)
C16 C17 H17A 107.6
N1 C17 H17A 107.6
C16 C17 H17B 107.6
N1 C17 H17B 107.6
H17A C17 H17B 107.0
O1 C18 N2 121.2(4)
O1 C18 C19 119.1(4)
N2 C18 C19 118.9(4)
C20 C19 C18 122.4(5)
C20 C19 H19A 118.8
C18 C19 H19A 118.8
C19 C20 C21 128.2(5)
C19 C20 H20A 115.9
C21 C20 H20A 115.9
C22 C21 C26 116.9(4)
C22 C21 C20 124.2(4)
C26 C21 C20 118.9(4)
C21 C22 C23 123.5(5)
C21 C22 H22A 118.3
C23 C22 H22A 118.3
C24 C23 C22 118.3(6)
C24 C23 H23A 120.8
C22 C23 H23A 120.8
C23 C24 C25 121.5(5)
C23 C24 H24A 119.3
C25 C24 H24A 119.3
C24 C25 C26 120.2(5)
C24 C25 H25A 119.9
C26 C25 H25A 119.9
O2 C26 C25 124.4(4)
O2 C26 C21 116.0(4)
C25 C26 C21 119.6(5)
O2 C27 C28 108.9(6)
O2 C27 H27A 109.9
C28 C27 H27A 109.9
O2 C27 H27B 109.9
C28 C27 H27B 109.9
H27A C27 H27B 108.3
C27 C28 H28A 109.5
C27 C28 H28B 109.5
H28A C28 H28B 109.5
C27 C28 H28C 109.5
H28A C28 H28C 109.5
H28B C28 H28C 109.5

loop_
_geom_bond_atom_site_label_1
_geom_bond_atom_site_label_2
_geom_bond_distance
O1 C18 1.216(5)
N1 C1 1.417(6)
N1 C17 1.423(5)
N1 C14 1.444(6)
F1 C7 1.371(8)
C1 C8 1.536(7)
C1 C2 1.545(7)
C1 H1A 0.9800
O2 C26 1.351(6)
O2 C27 1.374(7)
F2 C11 1.383(7)
N2 C18 1.335(7)
N2 C16 1.458(6)
N2 C15 1.463(7)
C2 C3 1.325(9)
C2 C7 1.365(9)
C3 C4 1.375(12)
C3 H3A 0.9300
C4 C5 1.354(13)
C4 H4A 0.9300
C5 C6 1.358(12)
C5 H5A 0.9300
C6 C7 1.370(12)
C6 H6A 0.9300
C8 C9 1.331(8)
C8 C13 1.401(9)
C9 C10 1.296(8)
C9 H9A 0.9300
C10 C11 1.323(9)
C10 H10A 0.9300
C11 C12 1.328(8)
C12 C13 1.463(8)
C12 H12A 0.9300
C13 H13A 0.9300
C14 C15 1.490(7)
C14 H14A 0.9700
C14 H14B 0.9700
C15 H15A 0.9700
C15 H15B 0.9700
C16 C17 1.417(7)
C16 H16A 0.9700
C16 H16B 0.9700
C17 H17A 0.9700
C17 H17B 0.9700
C18 C19 1.488(7)
C19 C20 1.296(6)
C19 H19A 0.9300
C20 C21 1.452(6)
C20 H20A 0.9300
C21 C22 1.368(7)
C21 C26 1.406(6)
C22 C23 1.401(7)
C22 H22A 0.9300
C23 C24 1.325(8)
C23 H23A 0.9300
C24 C25 1.385(7)
C24 H24A 0.9300
C25 C26 1.394(7)
C25 H25A 0.9300
C27 C28 1.489(11)
C27 H27A 0.9700
C27 H27B 0.9700
C28 H28A 0.9600
C28 H28B 0.9600
C28 H28C 0.9600

loop_
_geom_hbond_atom_site_label_D
_geom_hbond_atom_site_label_H
_geom_hbond_atom_site_label_A
_geom_hbond_site_symmetry_A
_geom_hbond_distance_DH
_geom_hbond_distance_HA
_geom_hbond_distance_DA
_geom_hbond_angle_DHA
C5 H5A O1 1_545 0.93 2.44 3.316(6) 156
C15 H15A F2 2_654 0.97 2.36 3.241(6) 150
C25 H25A F1 3_456 0.93 2.55 3.166(7) 124

loop_
_geom_torsion_atom_site_label_1
_geom_torsion_atom_site_label_2
_geom_torsion_atom_site_label_3
_geom_torsion_atom_site_label_4
_geom_torsion
C17 N1 C1 C8 48.9(7)
C14 N1 C1 C8 -177.6(5)
C17 N1 C1 C2 170.4(5)
C14 N1 C1 C2 -56.1(6)
N1 C1 C2 C3 -47.6(8)
C8 C1 C2 C3 75.9(7)
N1 C1 C2 C7 137.0(5)
C8 C1 C2 C7 -99.5(6)
C7 C2 C3 C4 -0.4(10)
C1 C2 C3 C4 -175.6(6)
C2 C3 C4 C5 -0.9(11)
C3 C4 C5 C6 0.4(12)
C4 C5 C6 C7 1.3(12)
C3 C2 C7 C6 2.4(10)
C1 C2 C7 C6 178.1(7)
C3 C2 C7 F1 -172.3(6)
C1 C2 C7 F1 3.4(8)
C5 C6 C7 C2 -2.8(12)
C5 C6 C7 F1 172.5(7)
N1 C1 C8 C9 -131.1(6)
C2 C1 C8 C9 106.2(7)
N1 C1 C8 C13 49.9(7)
C2 C1 C8 C13 -72.9(7)
C13 C8 C9 C10 -4.2(10)
C1 C8 C9 C10 176.8(6)
C8 C9 C10 C11 3.9(12)
C9 C10 C11 C12 0.0(11)
C9 C10 C11 F2 179.7(6)
C10 C11 C12 C13 -3.2(9)
F2 C11 C12 C13 177.1(5)
C9 C8 C13 C12 0.7(9)
C1 C8 C13 C12 179.8(5)
C11 C12 C13 C8 2.7(9)
C1 N1 C14 C15 174.5(5)
C17 N1 C14 C15 -48.4(7)
C18 N2 C15 C14 130.6(7)
C16 N2 C15 C14 -55.2(8)
N1 C14 C15 N2 55.0(7)
C18 N2 C16 C17 -133.4(7)
C15 N2 C16 C17 51.8(8)
N2 C16 C17 N1 -49.8(9)
C1 N1 C17 C16 -176.9(6)
C14 N1 C17 C16 47.4(8)
C16 N2 C18 O1 -3.7(11)
C15 N2 C18 O1 170.0(7)
C16 N2 C18 C19 -173.2(6)
C15 N2 C18 C19 0.5(11)
O1 C18 C19 C20 1.8(11)
N2 C18 C19 C20 171.5(7)
C18 C19 C20 C21 177.6(6)
C19 C20 C21 C22 1.4(11)
C19 C20 C21 C26 -179.8(7)
C26 C21 C22 C23 2.1(11)
C20 C21 C22 C23 -179.0(7)
C21 C22 C23 C24 -2.0(13)
C22 C23 C24 C25 0.4(12)
C23 C24 C25 C26 0.9(11)
C27 O2 C26 C25 -1.0(12)
C27 O2 C26 C21 -179.8(9)
C24 C25 C26 O2 -179.6(6)
C24 C25 C26 C21 -0.8(11)
C22 C21 C26 O2 178.2(6)
C20 C21 C26 O2 -0.7(9)
C22 C21 C26 C25 -0.7(10)
C20 C21 C26 C25 -179.6(6)
C26 O2 C27 C28 -178.7(11)

loop_
_cod_related_entry_id
_cod_related_entry_database
_cod_related_entry_code
1 ChemSpider 30657768
